data_7250867
loop_
_publ_author_name
'Morita, Masato'
'Yasui, Motohiro'
'Konno, Tsutomu'
'Yamada, Shigeyuki'

_publ_section_title
;
 Interplay of C--H&#x22EF;F and halogen bonding interactions for tunable
 room-temperature phosphorescence in iododiphenylacetylene systems
;
_journal_issue 41
_journal_name_full CrystEngComm
_journal_page_first 6735
_journal_page_last 6741
_journal_paper_doi 10.1039/D5CE00690B
_journal_volume 27
_journal_year 2025
_chemical_formula_moiety 'C14 H9 I'
_chemical_formula_sum 'C14 H9 I'
_chemical_formula_weight 304.11
_space_group_crystal_system monoclinic
_space_group_IT_number 3
_space_group_name_Hall 'P 2y'
_space_group_name_H-M_alt 'P 1 2 1'
_atom_sites_solution_hydrogens geom
_atom_sites_solution_primary dual
_audit_creation_date 2021-10-27
_audit_creation_method
;
Olex2 1.3
(compiled 2020.11.12 svn.r5f609507 for OlexSys, GUI svn.r6408)
;
_audit_update_record
;
2024-07-12 deposited with the CCDC.	2025-09-17 downloaded from the CCDC.
;
_cell_angle_alpha 90
_cell_angle_beta 91.697(4)
_cell_angle_gamma 90
_cell_formula_units_Z 8
_cell_length_a 7.5797(4)
_cell_length_b 5.9809(4)
_cell_length_c 52.204(3)
_cell_measurement_reflns_used 4812
_cell_measurement_temperature 298
_cell_measurement_theta_max 26.9640
_cell_measurement_theta_min 2.3030
_cell_volume 2365.5(2)
_computing_cell_refinement 'CrysAlisPro 1.171.40.53 (Rigaku OD, 2019)'
_computing_data_collection 'CrysAlisPro 1.171.40.53 (Rigaku OD, 2019)'
_computing_data_reduction 'CrysAlisPro 1.171.40.53 (Rigaku OD, 2019)'
_computing_molecular_graphics 'Olex2 1.3 (Dolomanov et al., 2009)'
_computing_publication_material 'Olex2 1.3 (Dolomanov et al., 2009)'
_computing_structure_refinement 'SHELXL 2018/3 (Sheldrick, 2015)'
_computing_structure_solution 'SHELXT 2018/2 (Sheldrick, 2018)'
_diffrn_ambient_temperature 298
_diffrn_detector 'CCD plate'
_diffrn_detector_area_resol_mean 10.0000
_diffrn_measured_fraction_theta_full 0.999
_diffrn_measured_fraction_theta_max 0.997
_diffrn_measurement_details
;
List of Runs (angles in degrees, time in seconds):

  # Type    Start    End  Width  t~exp~   \w     \q     \k     \f   Frames
#--------------------------------------------------------------------------
  1  \w     51.00  78.00   0.25    0.72    --    5.00  76.00 -60.00  108
  2  \w      0.00  43.00   0.25    0.72    --    5.00  76.00 -60.00  172
  3  \w    -53.00  63.00   0.25    0.72    --  -11.60  76.00 120.00  464
  4  \w    -44.00  72.00   0.25    0.72    --  -11.60  57.00  30.00  464
  5  \w    -45.00 -20.00   0.25    0.72    --  -11.60  57.00 -60.00  100
;
_diffrn_measurement_device 'four-circle diffractometer'
_diffrn_measurement_device_type 'XtaLAB AFC11 (RINC): Kappa single'
_diffrn_measurement_method '\w scans'
_diffrn_orient_matrix_type 'CrysAlisPro convention (1999,Acta A55,543-557)'
_diffrn_orient_matrix_UB_11 0.0800159000
_diffrn_orient_matrix_UB_12 0.0141734000
_diffrn_orient_matrix_UB_13 0.0072056000
_diffrn_orient_matrix_UB_21 -0.0129342000
_diffrn_orient_matrix_UB_22 0.1174748000
_diffrn_orient_matrix_UB_23 -0.0000549000
_diffrn_orient_matrix_UB_31 -0.0467810000
_diffrn_orient_matrix_UB_32 -0.0081966000
_diffrn_orient_matrix_UB_33 0.0115229000
_diffrn_radiation_monochromator mirror
_diffrn_radiation_probe x-ray
_diffrn_radiation_type 'Mo K\a'
_diffrn_radiation_wavelength 0.71073
_diffrn_reflns_av_R_equivalents 0.0429
_diffrn_reflns_av_unetI/netI 0.0629
_diffrn_reflns_Laue_measured_fraction_full 0.999
_diffrn_reflns_Laue_measured_fraction_max 0.997
_diffrn_reflns_limit_h_max 9
_diffrn_reflns_limit_h_min -9
_diffrn_reflns_limit_k_max 7
_diffrn_reflns_limit_k_min -7
_diffrn_reflns_limit_l_max 67
_diffrn_reflns_limit_l_min -67
_diffrn_reflns_number 20854
_diffrn_reflns_point_group_measured_fraction_full 0.904
_diffrn_reflns_point_group_measured_fraction_max 0.863
_diffrn_reflns_theta_full 25.242
_diffrn_reflns_theta_max 27.483
_diffrn_reflns_theta_min 2.342
_diffrn_source 'Rotating-anode X-ray tube'
_diffrn_source_type 'Rigaku (Mo) X-ray Source'
_exptl_absorpt_coefficient_mu 2.671
_exptl_absorpt_correction_T_max 1.00000
_exptl_absorpt_correction_T_min 0.57616
_exptl_absorpt_correction_type multi-scan
_exptl_absorpt_process_details
;
CrysAlisPro 1.171.40.53 (Rigaku Oxford Diffraction, 2019)
Empirical absorption correction using spherical harmonics,
 implemented in SCALE3 ABSPACK scaling algorithm.
;
_exptl_crystal_colour colourless
_exptl_crystal_colour_primary colourless
_exptl_crystal_density_diffrn 1.708
_exptl_crystal_description plate
_exptl_crystal_F_000 1168
_exptl_crystal_size_max 0.495
_exptl_crystal_size_mid 0.311
_exptl_crystal_size_min 0.188
_refine_diff_density_max 1.782
_refine_diff_density_min -1.266
_refine_diff_density_rms 0.191
_refine_ls_abs_structure_details
;
 Classical Flack method preferred over Parsons because s.u. lower.
;
_refine_ls_abs_structure_Flack 0.45(7)
_refine_ls_extinction_coef 0.0043(6)
_refine_ls_extinction_expression Fc^*^=kFc[1+0.001xFc^2^\l^3^/sin(2\q)]^-1/4^
_refine_ls_extinction_method 'SHELXL-2018/3 (Sheldrick 2018)'
_refine_ls_goodness_of_fit_ref 1.033
_refine_ls_hydrogen_treatment constr
_refine_ls_matrix_type full
_refine_ls_number_parameters 542
_refine_ls_number_reflns 9400
_refine_ls_number_restraints 1
_refine_ls_restrained_S_all 1.033
_refine_ls_R_factor_all 0.0894
_refine_ls_R_factor_gt 0.0651
_refine_ls_shift/su_max 0.003
_refine_ls_shift/su_mean 0.000
_refine_ls_structure_factor_coef Fsqd
_refine_ls_weighting_details 'w=1/[\s^2^(Fo^2^)+(0.1115P)^2^] where P=(Fo^2^+2Fc^2^)/3'
_refine_ls_weighting_scheme calc
_refine_ls_wR_factor_gt 0.1826
_refine_ls_wR_factor_ref 0.1990
_reflns_Friedel_coverage 0.580
_reflns_Friedel_fraction_full 0.787
_reflns_Friedel_fraction_max 0.700
_reflns_number_gt 6080
_reflns_number_total 9400
_reflns_threshold_expression 'I > 2\s(I)'
_cod_data_source_file d5ce00690b2.cif
_cod_data_source_block ph_4h_i
_cod_depositor_comments 'Adding full bibliography for 7250867--7250869.cif.'
_cod_original_cell_volume 2365.6(2)
_cod_database_code 7250867
_shelx_shelxl_version_number 2018/3
_chemical_oxdiff_formula C14H9I
_shelx_space_group_comment
;
The symmetry employed for this shelxl refinement is uniquely defined
by the following loop, which should always be used as a source of
symmetry information in preference to the above space-group names.
They are only intended as comments.
;
_reflns_odcompleteness_completeness 99.75
_reflns_odcompleteness_iscentric 1
_reflns_odcompleteness_theta 27.42
_olex2_refinement_description
;
1. Fixed Uiso
 At 1.2 times of:
  All C(H) groups
2.a Aromatic/amide H refined with riding coordinates:
 C005(H005), C008(H008), C009(H009), C00A(H00A), C00C(H00C), C00D(H00D),
 C00E(H00E), C00F(H00F), C00J(H00J), C00L(H00L), C00M(H00M), C00N(H00N),
 C00Q(H00Q), C00R(H00R), C00U(H00U), C00W(H00W), C00X(H00X), C00Z(H00Z),
 C010(H010), C011(H011), C013(H013), C014(H014), C015(H015), C018(H018),
 C019(H019), C01B(H01B), C01E(H01E), C01F(H01F), C01G(H01G), C01H(H01H),
 C01I(H01I), C01K(H01K), C01L(H01L), C01M(H01M), C01N(H01N), C01O(H01O)
;
_olex2_submission_special_instructions 'No special instructions were received'
_oxdiff_exptl_absorpt_empirical_details
;
Empirical correction (ABSPACK) includes:
- Absorption correction using spherical harmonics
- Frame scaling
;
_oxdiff_exptl_absorpt_empirical_full_max 1.471
_oxdiff_exptl_absorpt_empirical_full_min 0.735

loop_
_space_group_symop_operation_xyz
'x, y, z'
'-x, y, -z'

loop_
_atom_site_label
_atom_site_type_symbol
_atom_site_fract_x
_atom_site_fract_y
_atom_site_fract_z
_atom_site_U_iso_or_equiv
_atom_site_adp_type
_atom_site_occupancy
_atom_site_site_symmetry_order
_atom_site_calc_flag
_atom_site_refinement_flags_posn
_atom_site_refinement_flags_adp
_atom_site_refinement_flags_occupancy
_atom_site_disorder_assembly
_atom_site_disorder_group
I001 I 0.70956(9) 1.4516(2) 0.97351(2) 0.0590(3) Uani 1 1 d . . . . .
I002 I 0.27344(9) 0.9539(2) 0.97457(2) 0.0596(3) Uani 1 1 d . . . . .
I003 I 0.2275(2) -0.4517(3) 0.52528(3) 0.1164(6) Uani 1 1 d . . . . .
I004 I -0.2095(2) 0.0511(3) 0.52660(3) 0.1163(6) Uani 1 1 d . . . . .
C005 C 0.3132(13) 0.867(2) 0.91795(19) 0.045(2) Uani 1 1 d . . . . .
H005 H 0.362509 1.009259 0.918125 0.054 Uiso 1 1 calc R U . . .
C006 C 0.2539(14) 0.7712(18) 0.9405(2) 0.041(2) Uani 1 1 d . . . . .
C007 C 0.7225(14) 1.2699(19) 0.9396(2) 0.042(2) Uani 1 1 d . . . . .
C008 C 0.6481(13) 1.360(2) 0.91689(19) 0.045(2) Uani 1 1 d . . . . .
H008 H 0.592311 1.498888 0.917191 0.054 Uiso 1 1 calc R U . . .
C009 C 0.2980(15) 0.750(2) 0.8959(2) 0.049(3) Uani 1 1 d . . . . .
H009 H 0.338498 0.813698 0.880904 0.058 Uiso 1 1 calc R U . . .
C00A C 0.6577(15) 1.247(2) 0.8947(2) 0.048(3) Uani 1 1 d . . . . .
H00A H 0.614779 1.312496 0.879609 0.057 Uiso 1 1 calc R U . . .
C00B C 0.7294(15) 0.907(2) 0.8708(2) 0.055(4) Uani 1 1 d . . . . .
C00C C 0.1572(13) 0.449(4) 0.91716(19) 0.053(2) Uani 1 1 d . . . . .
H00C H 0.102554 0.310159 0.916899 0.064 Uiso 1 1 calc R U . . .
C00D C 0.8070(11) 0.944(4) 0.91627(18) 0.046(2) Uani 1 1 d . . . . .
H00D H 0.865769 0.807564 0.915860 0.055 Uiso 1 1 calc R U . . .
C00E C 0.7910(19) 0.390(3) 0.7996(3) 0.083(5) Uani 1 1 d . . . . .
H00E H 0.843501 0.251208 0.796965 0.100 Uiso 1 1 calc R U . . .
C00F C 0.1709(15) 0.565(3) 0.9398(2) 0.049(3) Uani 1 1 d . . . . .
H00F H 0.124603 0.505823 0.954632 0.058 Uiso 1 1 calc R U . . .
C00G C 0.2165(16) 0.303(3) 0.8520(2) 0.059(3) Uani 1 1 d . . . . .
C00H C 0.2162(14) 0.411(2) 0.8715(2) 0.051(4) Uani 1 1 d . . . . .
C00I C 0.7166(17) 0.691(2) 0.8267(3) 0.054(3) Uani 1 1 d . . . . .
C00J C 0.1312(18) -0.113(2) 0.8011(3) 0.072(4) Uani 1 1 d . . . . .
H00J H 0.075771 -0.250447 0.798758 0.086 Uiso 1 1 calc R U . . .
C00K C 0.7236(18) 0.798(3) 0.8513(3) 0.064(4) Uani 1 1 d . . . . .
C00L C 0.7959(15) 1.059(3) 0.9395(2) 0.051(3) Uani 1 1 d . . . . .
H00L H 0.837467 0.993212 0.954636 0.061 Uiso 1 1 calc R U . . .
C00M C 0.1342(16) -0.020(4) 0.8246(3) 0.067(5) Uani 1 1 d . . . . .
H00M H 0.083238 -0.092576 0.838261 0.081 Uiso 1 1 calc R U . . .
C00N C 0.7942(17) 0.480(4) 0.8239(3) 0.070(5) Uani 1 1 d . . . . .
H00N H 0.845726 0.405200 0.837793 0.084 Uiso 1 1 calc R U . . .
C00O C 0.2159(17) 0.190(3) 0.8281(2) 0.056(3) Uani 1 1 d . . . . .
C00P C 0.277(2) 0.312(4) 0.6713(4) 0.080(5) Uani 1 1 d . . . . .
C00Q C 0.2948(18) 0.292(3) 0.8078(3) 0.065(4) Uani 1 1 d . . . . .
H00Q H 0.350417 0.430114 0.809621 0.078 Uiso 1 1 calc R U . . .
C00R C 0.6364(19) 0.693(3) 0.7825(3) 0.081(5) Uani 1 1 d . . . . .
H00R H 0.580436 0.762066 0.768498 0.097 Uiso 1 1 calc R U . . .
C00S C 0.7323(16) 1.030(3) 0.8940(3) 0.054(3) Uani 1 1 d . . . . .
C00T C 0.282(2) -0.031(6) 0.6057(3) 0.092(5) Uani 1 1 d . . . . .
C00U C 0.288(2) 0.179(4) 0.7842(3) 0.082(5) Uani 1 1 d . . . . .
H00U H 0.343142 0.242096 0.770286 0.098 Uiso 1 1 calc R U . . .
C00V C -0.233(2) 0.476(6) 0.6062(3) 0.082(5) Uani 1 1 d . . . . .
C00W C 0.6373(15) 0.798(3) 0.8060(2) 0.061(3) Uani 1 1 d . . . . .
H00W H 0.585547 0.937500 0.807945 0.073 Uiso 1 1 calc R U . . .
C00X C 0.714(2) 0.497(3) 0.7794(3) 0.076(6) Uani 1 1 d . . . . .
H00X H 0.714335 0.431873 0.763251 0.091 Uiso 1 1 calc R U . . .
C00Y C 0.2225(15) 0.534(3) 0.8948(2) 0.046(3) Uani 1 1 d . . . . .
C00Z C -0.141(2) 0.714(3) 0.6941(3) 0.087(5) Uani 1 1 d . . . . .
H00Z H -0.090572 0.573346 0.692099 0.104 Uiso 1 1 calc R U . . .
C010 C -0.295(2) 0.449(6) 0.5612(3) 0.098(5) Uani 1 1 d . . . . .
H010 H -0.350369 0.511575 0.546742 0.118 Uiso 1 1 calc R U . . .
C011 C 0.205(2) -0.015(4) 0.7809(3) 0.077(6) Uani 1 1 d . . . . .
H011 H 0.199088 -0.082063 0.764838 0.092 Uiso 1 1 calc R U . . .
C012 C -0.212(2) 0.817(4) 0.6725(4) 0.085(5) Uani 1 1 d . . . . .
C013 C 0.288(3) 0.518(3) 0.7187(4) 0.091(7) Uani 1 1 d . . . . .
H013 H 0.290105 0.590291 0.734509 0.109 Uiso 1 1 calc R U . . .
C014 C 0.328(2) -0.057(6) 0.5596(3) 0.095(5) Uani 1 1 d . . . . .
H014 H 0.367569 0.010862 0.544787 0.114 Uiso 1 1 calc R U . . .
C015 C 0.200(2) 0.213(3) 0.6932(3) 0.085(5) Uani 1 1 d . . . . .
H015 H 0.143128 0.076648 0.691326 0.102 Uiso 1 1 calc R U . . .
C016 C -0.215(2) 0.234(4) 0.5605(4) 0.092(6) Uani 1 1 d . . . . .
C017 C 0.287(3) 0.089(4) 0.6285(4) 0.104(7) Uani 1 1 d . . . . .
C018 C 0.207(3) 0.309(4) 0.7165(4) 0.094(6) Uani 1 1 d . . . . .
H018 H 0.159258 0.239026 0.730605 0.112 Uiso 1 1 calc R U . . .
C019 C -0.153(2) 0.144(4) 0.5822(4) 0.102(6) Uani 1 1 d . . . . .
H019 H -0.108969 -0.001033 0.581995 0.122 Uiso 1 1 calc R U . . .
C01A C -0.222(2) 0.699(4) 0.6487(3) 0.091(5) Uani 1 1 d . . . . .
C01B C -0.152(3) 0.265(4) 0.6061(4) 0.098(6) Uani 1 1 d . . . . .
H01B H -0.099603 0.205765 0.620855 0.118 Uiso 1 1 calc R U . . .
C01C C 0.257(2) -0.277(4) 0.5588(4) 0.100(6) Uani 1 1 d . . . . .
C01D C 0.281(2) 0.191(4) 0.6476(4) 0.090(5) Uani 1 1 d . . . . .
C01E C -0.138(3) 0.804(4) 0.7184(3) 0.093(6) Uani 1 1 d . . . . .
H01E H -0.084211 0.732017 0.732306 0.112 Uiso 1 1 calc R U . . .
C01F C -0.296(2) 1.024(4) 0.6758(4) 0.088(6) Uani 1 1 d . . . . .
H01F H -0.352149 1.093762 0.661910 0.105 Uiso 1 1 calc R U . . .
C01G C 0.337(2) 0.050(4) 0.5819(4) 0.094(5) Uani 1 1 d . . . . .
H01G H 0.383955 0.193737 0.581808 0.113 Uiso 1 1 calc R U . . .
C01H C -0.224(3) 1.017(4) 0.7208(4) 0.096(7) Uani 1 1 d . . . . .
H01H H -0.230841 1.083228 0.736897 0.116 Uiso 1 1 calc R U . . .
C01I C 0.202(2) -0.242(4) 0.6047(4) 0.098(6) Uani 1 1 d . . . . .
H01I H 0.156282 -0.303745 0.619442 0.118 Uiso 1 1 calc R U . . .
C01J C -0.229(3) 0.593(4) 0.6298(4) 0.112(8) Uani 1 1 d . . . . .
C01K C -0.286(3) 0.555(5) 0.5834(4) 0.124(8) Uani 1 1 d . . . . .
H01K H -0.320503 0.704389 0.583015 0.149 Uiso 1 1 calc R U . . .
C01L C 0.361(2) 0.516(4) 0.6739(4) 0.090(7) Uani 1 1 d . . . . .
H01L H 0.412705 0.582114 0.659926 0.108 Uiso 1 1 calc R U . . .
C01M C 0.367(2) 0.622(3) 0.6981(4) 0.104(6) Uani 1 1 d . . . . .
H01M H 0.421955 0.759903 0.700140 0.125 Uiso 1 1 calc R U . . .
C01N C 0.191(3) -0.363(4) 0.5808(4) 0.111(7) Uani 1 1 d . . . . .
H01N H 0.137359 -0.503086 0.580384 0.133 Uiso 1 1 calc R U . . .
C01O C -0.294(2) 1.123(4) 0.6999(4) 0.095(6) Uani 1 1 d . . . . .
H01O H -0.342149 1.265461 0.701711 0.114 Uiso 1 1 calc R U . . .

loop_
_atom_site_aniso_label
_atom_site_aniso_U_11
_atom_site_aniso_U_22
_atom_site_aniso_U_33
_atom_site_aniso_U_23
_atom_site_aniso_U_13
_atom_site_aniso_U_12
I001 0.0715(5) 0.0591(4) 0.0468(4) -0.0055(9) 0.0081(3) -0.0021(11)
I002 0.0725(5) 0.0602(4) 0.0456(4) -0.0064(9) -0.0068(3) 0.0006(11)
I003 0.1316(13) 0.1164(12) 0.1008(11) -0.0076(11) -0.0013(9) 0.0034(13)
I004 0.1317(13) 0.1145(11) 0.1037(11) -0.0054(11) 0.0180(9) -0.0037(13)
C005 0.038(6) 0.038(5) 0.058(6) 0.009(5) 0.010(5) 0.001(5)
C006 0.045(6) 0.034(5) 0.044(6) -0.008(5) 0.008(4) 0.006(5)
C007 0.046(6) 0.034(5) 0.047(6) 0.004(5) 0.002(5) 0.001(5)
C008 0.048(6) 0.035(5) 0.053(6) 0.013(5) 0.001(5) 0.008(5)
C009 0.058(7) 0.046(6) 0.043(6) -0.001(6) 0.006(5) -0.010(6)
C00A 0.055(7) 0.038(6) 0.049(6) 0.001(5) -0.006(5) 0.002(5)
C00B 0.052(6) 0.046(11) 0.066(7) 0.003(6) 0.002(5) 0.009(5)
C00C 0.052(6) 0.033(4) 0.076(7) -0.004(11) 0.009(5) 0.007(11)
C00D 0.036(4) 0.034(5) 0.066(6) -0.002(9) -0.003(4) 0.009(8)
C00E 0.064(9) 0.056(11) 0.132(14) -0.009(10) 0.030(9) 0.000(7)
C00F 0.049(7) 0.046(6) 0.051(6) 0.014(6) 0.000(5) 0.002(6)
C00G 0.045(7) 0.072(9) 0.059(7) -0.008(8) -0.001(6) 0.003(7)
C00H 0.037(5) 0.047(12) 0.069(7) 0.001(6) -0.001(4) 0.006(5)
C00I 0.052(7) 0.046(7) 0.063(8) -0.009(6) 0.004(6) -0.003(6)
C00J 0.064(8) 0.057(10) 0.093(10) -0.025(8) -0.010(7) 0.008(6)
C00K 0.062(8) 0.059(8) 0.072(9) -0.013(8) 0.006(7) -0.008(7)
C00L 0.044(6) 0.044(6) 0.063(7) 0.016(7) -0.004(5) 0.001(6)
C00M 0.055(7) 0.064(13) 0.082(8) -0.017(10) 0.007(6) -0.015(9)
C00N 0.054(7) 0.072(13) 0.084(9) -0.015(11) 0.002(6) 0.014(10)
C00O 0.058(8) 0.054(7) 0.054(7) -0.012(6) -0.002(6) 0.013(6)
C00P 0.054(10) 0.085(13) 0.101(13) -0.001(11) -0.001(9) -0.002(9)
C00Q 0.064(9) 0.058(8) 0.072(9) -0.007(7) -0.002(7) -0.004(7)
C00R 0.067(10) 0.088(12) 0.089(11) -0.005(10) -0.002(8) -0.013(9)
C00S 0.048(7) 0.045(7) 0.068(8) -0.002(6) 0.010(6) -0.003(6)
C00T 0.112(12) 0.086(13) 0.079(9) 0.000(15) 0.011(8) 0.023(16)
C00U 0.076(11) 0.106(15) 0.064(9) -0.003(10) 0.004(8) 0.004(11)
C00V 0.079(9) 0.084(14) 0.083(10) 0.006(14) 0.012(7) -0.007(13)
C00W 0.045(7) 0.068(8) 0.070(8) -0.006(7) 0.007(6) 0.005(6)
C00X 0.083(10) 0.075(17) 0.069(9) -0.013(9) 0.002(7) 0.003(9)
C00Y 0.038(6) 0.040(6) 0.059(7) -0.003(6) -0.011(5) 0.003(5)
C00Z 0.102(13) 0.064(9) 0.096(12) -0.007(10) 0.008(10) -0.008(10)
C010 0.117(12) 0.084(9) 0.093(11) 0.002(18) -0.013(9) -0.01(2)
C011 0.082(9) 0.082(17) 0.066(8) -0.018(11) -0.008(7) 0.021(11)
C012 0.073(12) 0.096(14) 0.087(12) 0.007(11) 0.000(9) -0.003(11)
C013 0.096(13) 0.071(16) 0.105(13) -0.038(11) 0.005(10) -0.006(10)
C014 0.113(12) 0.083(10) 0.090(10) 0.012(16) 0.009(8) -0.008(19)
C015 0.096(13) 0.071(10) 0.088(11) 0.001(10) -0.003(10) 0.008(10)
C016 0.071(11) 0.112(16) 0.094(13) 0.020(12) 0.004(9) -0.014(11)
C017 0.083(13) 0.101(16) 0.128(17) -0.033(14) -0.022(12) 0.007(11)
C018 0.105(15) 0.071(12) 0.105(13) 0.000(11) 0.007(11) -0.026(12)
C019 0.090(13) 0.090(13) 0.126(16) 0.001(13) 0.001(12) 0.002(11)
C01A 0.095(13) 0.093(13) 0.084(12) -0.013(12) 0.015(10) 0.002(11)
C01B 0.104(15) 0.105(15) 0.086(12) 0.012(11) 0.008(10) -0.021(13)
C01C 0.074(11) 0.118(16) 0.109(14) 0.040(14) -0.003(10) 0.021(11)
C01D 0.083(12) 0.087(13) 0.100(13) -0.008(12) -0.010(10) -0.006(10)
C01E 0.125(17) 0.084(13) 0.071(11) 0.000(10) 0.008(10) 0.023(12)
C01F 0.087(14) 0.080(15) 0.096(13) 0.003(10) 0.002(10) 0.010(10)
C01G 0.084(12) 0.083(10) 0.115(15) 0.004(14) 0.014(11) 0.009(12)
C01H 0.105(14) 0.080(17) 0.105(14) -0.040(12) 0.016(11) -0.022(10)
C01I 0.084(13) 0.100(15) 0.111(15) 0.004(12) 0.004(11) 0.013(12)
C01J 0.092(13) 0.115(17) 0.130(17) -0.049(15) 0.034(12) -0.040(12)
C01K 0.16(2) 0.087(12) 0.124(17) 0.011(15) -0.055(16) -0.019(16)
C01L 0.080(12) 0.083(19) 0.108(13) -0.007(11) -0.002(10) -0.003(10)
C01M 0.083(13) 0.084(12) 0.146(18) -0.021(13) 0.007(12) -0.033(11)
C01N 0.129(17) 0.082(12) 0.120(16) -0.006(13) -0.026(14) -0.017(13)
C01O 0.091(13) 0.092(13) 0.103(14) -0.030(12) 0.013(11) -0.001(11)

loop_
_atom_type_symbol
_atom_type_description
_atom_type_scat_dispersion_real
_atom_type_scat_dispersion_imag
_atom_type_scat_source
C C 0.0033 0.0016 'International Tables Vol C Tables 4.2.6.8 and 6.1.1.4'
H H 0.0000 0.0000 'International Tables Vol C Tables 4.2.6.8 and 6.1.1.4'
I I -0.4742 1.8119 'International Tables Vol C Tables 4.2.6.8 and 6.1.1.4'

loop_
_geom_angle_atom_site_label_1
_geom_angle_atom_site_label_2
_geom_angle_atom_site_label_3
_geom_angle
_geom_angle_site_symmetry_1
_geom_angle_site_symmetry_3
_geom_angle_publ_flag
C006 C005 H005 120.5 . . ?
C009 C005 H005 120.5 . . ?
C009 C005 C006 119.1(11) . . ?
C005 C006 I002 119.2(8) . . ?
C00F C006 I002 120.5(9) . . ?
C00F C006 C005 120.2(11) . . ?
C008 C007 I001 119.2(8) . . ?
C00L C007 I001 120.9(9) . . ?
C00L C007 C008 119.8(12) . . ?
C007 C008 H008 119.9 . . ?
C00A C008 C007 120.1(11) . . ?
C00A C008 H008 119.9 . . ?
C005 C009 H009 118.9 . . ?
C005 C009 C00Y 122.2(11) . . ?
C00Y C009 H009 118.9 . . ?
C008 C00A H00A 119.5 . . ?
C008 C00A C00S 121.1(12) . . ?
C00S C00A H00A 119.5 . . ?
C00K C00B C00S 178.1(14) . . ?
C00F C00C H00C 119.2 . . ?
C00F C00C C00Y 121.7(19) . . ?
C00Y C00C H00C 119.2 . . ?
C00L C00D H00D 119.5 . . ?
C00S C00D H00D 119.5 . . ?
C00S C00D C00L 121.1(17) . . ?
C00N C00E H00E 119.2 . . ?
C00X C00E H00E 119.2 . . ?
C00X C00E C00N 121.6(17) . . ?
C006 C00F H00F 120.2 . . ?
C00C C00F C006 119.6(14) . . ?
C00C C00F H00F 120.2 . . ?
C00H C00G C00O 175.7(16) . . ?
C00G C00H C00Y 177.5(13) . . ?
C00N C00I C00K 119.4(14) . . ?
C00W C00I C00K 119.7(14) . . ?
C00W C00I C00N 120.9(14) . . ?
C00M C00J H00J 118.8 . . ?
C011 C00J H00J 118.8 . . ?
C011 C00J C00M 122.5(17) . . ?
C00B C00K C00I 174.0(16) . . ?
C007 C00L C00D 119.3(13) . . ?
C007 C00L H00L 120.3 . . ?
C00D C00L H00L 120.3 . . ?
C00J C00M H00M 120.6 . . ?
C00J C00M C00O 118.8(16) . . ?
C00O C00M H00M 120.6 . . ?
C00E C00N C00I 116.9(16) . . ?
C00E C00N H00N 121.5 . . ?
C00I C00N H00N 121.5 . . ?
C00M C00O C00G 121.7(14) . . ?
C00Q C00O C00G 118.6(14) . . ?
C00Q C00O C00M 119.7(13) . . ?
C015 C00P C01D 120.4(19) . . ?
C01L C00P C015 119(2) . . ?
C01L C00P C01D 120.5(19) . . ?
C00O C00Q H00Q 121.5 . . ?
C00O C00Q C00U 117.1(15) . . ?
C00U C00Q H00Q 121.5 . . ?
C00W C00R H00R 119.4 . . ?
C00X C00R H00R 119.4 . . ?
C00X C00R C00W 121.3(18) . . ?
C00B C00S C00A 120.1(12) . . ?
C00D C00S C00A 118.2(14) . . ?
C00D C00S C00B 121.7(15) . . ?
C017 C00T C01G 125(3) . . ?
C017 C00T C01I 120(2) . . ?
C01I C00T C01G 115(2) . . ?
C00Q C00U H00U 118.6 . . ?
C011 C00U C00Q 122.7(18) . . ?
C011 C00U H00U 118.6 . . ?
C01B C00V C01J 117(2) . . ?
C01K C00V C01B 116(2) . . ?
C01K C00V C01J 127(3) . . ?
C00I C00W C00R 118.5(15) . . ?
C00I C00W H00W 120.7 . . ?
C00R C00W H00W 120.7 . . ?
C00E C00X H00X 119.6 . . ?
C00R C00X C00E 120.7(17) . . ?
C00R C00X H00X 119.6 . . ?
C009 C00Y C00H 120.7(12) . . ?
C00C C00Y C009 117.1(14) . . ?
C00C C00Y C00H 122.2(15) . . ?
C012 C00Z H00Z 117.6 . . ?
C01E C00Z H00Z 117.6 . . ?
C01E C00Z C012 125(2) . . ?
C016 C010 H010 121.8 . . ?
C01K C010 H010 121.8 . . ?
C01K C010 C016 116(2) . . ?
C00J C011 H011 120.4 . . ?
C00U C011 C00J 119.1(17) . . ?
C00U C011 H011 120.4 . . ?
C00Z C012 C01A 120(2) . . ?
C00Z C012 C01F 117(2) . . ?
C01F C012 C01A 122(2) . . ?
C018 C013 H013 118.9 . . ?
C01M C013 H013 118.9 . . ?
C01M C013 C018 122.1(19) . . ?
C01C C014 H014 120.6 . . ?
C01G C014 H014 120.6 . . ?
C01G C014 C01C 119(2) . . ?
C00P C015 H015 118.5 . . ?
C018 C015 C00P 123.1(19) . . ?
C018 C015 H015 118.5 . . ?
C010 C016 I004 121.0(14) . . ?
C019 C016 I004 119.9(18) . . ?
C019 C016 C010 119(2) . . ?
C01D C017 C00T 176(2) . . ?
C013 C018 H018 121.3 . . ?
C015 C018 C013 117(2) . . ?
C015 C018 H018 121.3 . . ?
C016 C019 H019 119.1 . . ?
C016 C019 C01B 122(2) . . ?
C01B C019 H019 119.1 . . ?
C01J C01A C012 177(3) . . ?
C00V C01B C019 117.9(19) . . ?
C00V C01B H01B 121.1 . . ?
C019 C01B H01B 121.1 . . ?
C014 C01C I003 122.0(15) . . ?
C01N C01C I003 119.5(18) . . ?
C01N C01C C014 118(2) . . ?
C017 C01D C00P 178(2) . . ?
C00Z C01E H01E 122.1 . . ?
C00Z C01E C01H 116(2) . . ?
C01H C01E H01E 122.1 . . ?
C012 C01F H01F 120.1 . . ?
C01O C01F C012 120(2) . . ?
C01O C01F H01F 120.1 . . ?
C00T C01G H01G 116.6 . . ?
C014 C01G C00T 127(3) . . ?
C014 C01G H01G 116.6 . . ?
C01E C01H H01H 119.7 . . ?
C01O C01H C01E 121(2) . . ?
C01O C01H H01H 119.7 . . ?
C00T C01I H01I 120.0 . . ?
C00T C01I C01N 119.9(19) . . ?
C01N C01I H01I 120.0 . . ?
C01A C01J C00V 176(3) . . ?
C00V C01K H01K 115.8 . . ?
C010 C01K C00V 128(3) . . ?
C010 C01K H01K 115.8 . . ?
C00P C01L H01L 120.3 . . ?
C00P C01L C01M 119(2) . . ?
C01M C01L H01L 120.3 . . ?
C013 C01M C01L 119.1(18) . . ?
C013 C01M H01M 120.4 . . ?
C01L C01M H01M 120.4 . . ?
C01C C01N C01I 122(2) . . ?
C01C C01N H01N 119.2 . . ?
C01I C01N H01N 119.2 . . ?
C01F C01O H01O 119.4 . . ?
C01H C01O C01F 121(2) . . ?
C01H C01O H01O 119.4 . . ?

loop_
_geom_bond_atom_site_label_1
_geom_bond_atom_site_label_2
_geom_bond_distance
_geom_bond_site_symmetry_2
_geom_bond_publ_flag
I001 C007 2.080(11) . ?
I002 C006 2.091(10) . ?
I003 C01C 2.04(2) . ?
I004 C016 2.08(2) . ?
C005 H005 0.9300 . ?
C005 C006 1.394(14) . ?
C005 C009 1.350(16) . ?
C006 C00F 1.383(19) . ?
C007 C008 1.408(14) . ?
C007 C00L 1.38(2) . ?
C008 H008 0.9300 . ?
C008 C00A 1.345(15) . ?
C009 H009 0.9300 . ?
C009 C00Y 1.41(2) . ?
C00A H00A 0.9300 . ?
C00A C00S 1.42(2) . ?
C00B C00K 1.207(18) . ?
C00B C00S 1.416(18) . ?
C00C H00C 0.9300 . ?
C00C C00F 1.37(2) . ?
C00C C00Y 1.379(18) . ?
C00D H00D 0.9300 . ?
C00D C00L 1.40(2) . ?
C00D C00S 1.377(19) . ?
C00E H00E 0.9300 . ?
C00E C00N 1.38(2) . ?
C00E C00X 1.35(2) . ?
C00F H00F 0.9300 . ?
C00G C00H 1.206(17) . ?
C00G C00O 1.418(18) . ?
C00H C00Y 1.420(18) . ?
C00I C00K 1.437(19) . ?
C00I C00N 1.40(3) . ?
C00I C00W 1.374(19) . ?
C00J H00J 0.9300 . ?
C00J C00M 1.35(2) . ?
C00J C011 1.34(2) . ?
C00L H00L 0.9300 . ?
C00M H00M 0.9300 . ?
C00M C00O 1.41(3) . ?
C00N H00N 0.9300 . ?
C00O C00Q 1.372(19) . ?
C00P C015 1.43(2) . ?
C00P C01D 1.43(3) . ?
C00P C01L 1.38(3) . ?
C00Q H00Q 0.9300 . ?
C00Q C00U 1.41(2) . ?
C00R H00R 0.9300 . ?
C00R C00W 1.38(2) . ?
C00R C00X 1.32(3) . ?
C00T C017 1.39(3) . ?
C00T C01G 1.41(3) . ?
C00T C01I 1.40(4) . ?
C00U H00U 0.9300 . ?
C00U C011 1.32(3) . ?
C00V C01B 1.40(4) . ?
C00V C01J 1.41(3) . ?
C00V C01K 1.33(3) . ?
C00W H00W 0.9300 . ?
C00X H00X 0.9300 . ?
C00Z H00Z 0.9300 . ?
C00Z C012 1.38(2) . ?
C00Z C01E 1.38(2) . ?
C010 H010 0.9300 . ?
C010 C016 1.42(4) . ?
C010 C01K 1.32(3) . ?
C011 H011 0.9300 . ?
C012 C01A 1.43(3) . ?
C012 C01F 1.40(3) . ?
C013 H013 0.9300 . ?
C013 C018 1.40(3) . ?
C013 C01M 1.39(3) . ?
C014 H014 0.9300 . ?
C014 C01C 1.42(4) . ?
C014 C01G 1.33(3) . ?
C015 H015 0.9300 . ?
C015 C018 1.34(2) . ?
C016 C019 1.33(2) . ?
C017 C01D 1.17(3) . ?
C018 H018 0.9300 . ?
C019 H019 0.9300 . ?
C019 C01B 1.44(3) . ?
C01A C01J 1.17(2) . ?
C01B H01B 0.9300 . ?
C01C C01N 1.37(3) . ?
C01E H01E 0.9300 . ?
C01E C01H 1.44(3) . ?
C01F H01F 0.9300 . ?
C01F C01O 1.39(2) . ?
C01G H01G 0.9300 . ?
C01H H01H 0.9300 . ?
C01H C01O 1.36(3) . ?
C01I H01I 0.9300 . ?
C01I C01N 1.44(3) . ?
C01K H01K 0.9300 . ?
C01L H01L 0.9300 . ?
C01L C01M 1.41(3) . ?
C01M H01M 0.9300 . ?
C01N H01N 0.9300 . ?
C01O H01O 0.9300 . ?

loop_
_geom_torsion_atom_site_label_1
_geom_torsion_atom_site_label_2
_geom_torsion_atom_site_label_3
_geom_torsion_atom_site_label_4
_geom_torsion
_geom_torsion_site_symmetry_1
_geom_torsion_site_symmetry_2
_geom_torsion_site_symmetry_3
_geom_torsion_site_symmetry_4
_geom_torsion_publ_flag
I001 C007 C008 C00A 178.9(9) . . . . ?
I001 C007 C00L C00D -178.2(9) . . . . ?
I002 C006 C00F C00C 179.1(9) . . . . ?
I003 C01C C01N C01I -177.5(15) . . . . ?
I004 C016 C019 C01B 179.2(13) . . . . ?
C005 C006 C00F C00C 4.1(18) . . . . ?
C005 C009 C00Y C00C 2.7(18) . . . . ?
C005 C009 C00Y C00H -177.0(11) . . . . ?
C006 C005 C009 C00Y 0.5(18) . . . . ?
C007 C008 C00A C00S 4.0(19) . . . . ?
C008 C007 C00L C00D 4.7(18) . . . . ?
C008 C00A C00S C00B 175.4(11) . . . . ?
C008 C00A C00S C00D -5(2) . . . . ?
C009 C005 C006 I002 -179.0(8) . . . . ?
C009 C005 C006 C00F -4.0(17) . . . . ?
C00F C00C C00Y C009 -2.5(19) . . . . ?
C00F C00C C00Y C00H 177.1(12) . . . . ?
C00G C00O C00Q C00U -178.4(13) . . . . ?
C00J C00M C00O C00G 177.0(14) . . . . ?
C00J C00M C00O C00Q -2(2) . . . . ?
C00K C00I C00N C00E -177.0(13) . . . . ?
C00K C00I C00W C00R 178.3(13) . . . . ?
C00L C007 C008 C00A -3.9(18) . . . . ?
C00L C00D C00S C00A 6(2) . . . . ?
C00L C00D C00S C00B -174.6(12) . . . . ?
C00M C00J C011 C00U 1(3) . . . . ?
C00M C00O C00Q C00U 1(2) . . . . ?
C00N C00E C00X C00R -1(3) . . . . ?
C00N C00I C00W C00R 0(2) . . . . ?
C00O C00Q C00U C011 2(2) . . . . ?
C00P C015 C018 C013 2(3) . . . . ?
C00P C01L C01M C013 0(3) . . . . ?
C00Q C00U C011 C00J -3(3) . . . . ?
C00S C00D C00L C007 -6(2) . . . . ?
C00T C01I C01N C01C 0(3) . . . . ?
C00W C00I C00N C00E 2(2) . . . . ?
C00W C00R C00X C00E 2(3) . . . . ?
C00X C00E C00N C00I -1(2) . . . . ?
C00X C00R C00W C00I -2(2) . . . . ?
C00Y C00C C00F C006 -1(2) . . . . ?
C00Z C012 C01F C01O 4(3) . . . . ?
C00Z C01E C01H C01O -3(3) . . . . ?
C010 C016 C019 C01B -5(3) . . . . ?
C011 C00J C00M C00O 1(2) . . . . ?
C012 C00Z C01E C01H 3(3) . . . . ?
C012 C01F C01O C01H -5(3) . . . . ?
C014 C01C C01N C01I -4(3) . . . . ?
C015 C00P C01L C01M -1(3) . . . . ?
C016 C010 C01K C00V -10(4) . . . . ?
C016 C019 C01B C00V 5(3) . . . . ?
C017 C00T C01G C014 -178(2) . . . . ?
C017 C00T C01I C01N 177.9(19) . . . . ?
C018 C013 C01M C01L 1(3) . . . . ?
C01A C012 C01F C01O 175.0(19) . . . . ?
C01B C00V C01K C010 11(4) . . . . ?
C01C C014 C01G C00T 0(3) . . . . ?
C01D C00P C015 C018 173.6(18) . . . . ?
C01D C00P C01L C01M -174.9(19) . . . . ?
C01E C00Z C012 C01A -174.3(19) . . . . ?
C01E C00Z C012 C01F -3(3) . . . . ?
C01E C01H C01O C01F 4(3) . . . . ?
C01G C00T C01I C01N 4(3) . . . . ?
C01G C014 C01C I003 177.3(15) . . . . ?
C01G C014 C01C C01N 4(3) . . . . ?
C01I C00T C01G C014 -4(3) . . . . ?
C01J C00V C01B C019 -179.4(17) . . . . ?
C01J C00V C01K C010 -178(2) . . . . ?
C01K C00V C01B C019 -8(3) . . . . ?
C01K C010 C016 I004 -177.5(16) . . . . ?
C01K C010 C016 C019 6(3) . . . . ?
C01L C00P C015 C018 -1(3) . . . . ?
C01M C013 C018 C015 -3(3) . . . . ?
